data_7030357
loop_
_publ_author_name
'Li, Zhiyou'
'Wu, Lamei'
'Zhang, Tao'
'Huang, Zhengxi'
'Qiu, Guofu'
'Zhou, Zhongqiang'
'Jin, Longfei'

_publ_section_title
;
 N-2-Hydroxybenzaldehyde acylhydrazone-Fe(iii) complex: synthesis, crystal
 structure and its efficient and selective N-methylation.
;
_journal_issue 20
_journal_name_full 'Dalton transactions (Cambridge, England : 2003)'
_journal_page_first 7554
_journal_page_last 7560
_journal_paper_doi 10.1039/c4dt00121d
_journal_volume 43
_journal_year 2014
_chemical_formula_sum 'C20 H25 N3 O3'
_chemical_formula_weight 355.43
_chemical_name_systematic
; 
 ? 
;
_space_group_IT_number 14
_symmetry_cell_setting monoclinic
_symmetry_space_group_name_Hall '-P 2ybc'
_symmetry_space_group_name_H-M 'P 1 21/c 1'
_atom_sites_solution_hydrogens geom
_atom_sites_solution_primary direct
_atom_sites_solution_secondary difmap
_audit_creation_method SHELXL-97
_cell_angle_alpha 90.00
_cell_angle_beta 109.348(2)
_cell_angle_gamma 90.00
_cell_formula_units_Z 4
_cell_length_a 10.3190(15)
_cell_length_b 15.155(2)
_cell_length_c 13.3440(19)
_cell_measurement_reflns_used 5326
_cell_measurement_temperature 296(2)
_cell_measurement_theta_max 30.21
_cell_measurement_theta_min 2.49
_cell_volume 1968.9(5)
_computing_cell_refinement 'Bruker SAINT'
_computing_data_collection 'Bruker APEX2'
_computing_data_reduction 'Bruker SAINT'
_computing_molecular_graphics 'Bruker SHELXTL'
_computing_publication_material 'Bruker SHELXTL'
_computing_structure_refinement 'SHELXL-97 (Sheldrick, 1997)'
_computing_structure_solution 'SHELXS-97 (Sheldrick, 1990)'
_diffrn_ambient_temperature 296(2)
_diffrn_measured_fraction_theta_full 0.998
_diffrn_measured_fraction_theta_max 0.998
_diffrn_measurement_device_type 'Bruker APEX-II CCD'
_diffrn_measurement_method '\f and \w scans'
_diffrn_radiation_monochromator graphite
_diffrn_radiation_source 'fine-focus sealed tube'
_diffrn_radiation_type MoK\a
_diffrn_radiation_wavelength 0.71073
_diffrn_reflns_av_R_equivalents 0.0253
_diffrn_reflns_av_unetI/netI 0.0257
_diffrn_reflns_limit_h_max 12
_diffrn_reflns_limit_h_min -10
_diffrn_reflns_limit_k_max 18
_diffrn_reflns_limit_k_min -18
_diffrn_reflns_limit_l_max 16
_diffrn_reflns_limit_l_min -16
_diffrn_reflns_number 13258
_diffrn_reflns_theta_full 26.00
_diffrn_reflns_theta_max 26.00
_diffrn_reflns_theta_min 2.10
_diffrn_standards_number 0
_exptl_absorpt_coefficient_mu 0.082
_exptl_absorpt_correction_T_max 0.9919
_exptl_absorpt_correction_T_min 0.9839
_exptl_absorpt_correction_type none
_exptl_crystal_colour colourless
_exptl_crystal_density_diffrn 1.199
_exptl_crystal_density_meas 1.199
_exptl_crystal_density_method 'not measured'
_exptl_crystal_description block
_exptl_crystal_F_000 760
_exptl_crystal_size_max 0.20
_exptl_crystal_size_mid 0.10
_exptl_crystal_size_min 0.10
_refine_diff_density_max 0.374
_refine_diff_density_min -0.217
_refine_diff_density_rms 0.036
_refine_ls_extinction_coef 0.0076(18)
_refine_ls_extinction_expression Fc^*^=kFc[1+0.001xFc^2^\l^3^/sin(2\q)]^-1/4^
_refine_ls_extinction_method SHELXL
_refine_ls_goodness_of_fit_ref 1.022
_refine_ls_hydrogen_treatment mixed
_refine_ls_matrix_type full
_refine_ls_number_parameters 241
_refine_ls_number_reflns 3864
_refine_ls_number_restraints 0
_refine_ls_restrained_S_all 1.022
_refine_ls_R_factor_all 0.0607
_refine_ls_R_factor_gt 0.0478
_refine_ls_shift/su_max 0.000
_refine_ls_shift/su_mean 0.000
_refine_ls_structure_factor_coef Fsqd
_refine_ls_weighting_details 'calc w=1/[\s^2^(Fo^2^)+(0.0855P)^2^+0.4939P] where P=(Fo^2^+2Fc^2^)/3'
_refine_ls_weighting_scheme calc
_refine_ls_wR_factor_gt 0.1412
_refine_ls_wR_factor_ref 0.1585
_reflns_number_gt 3049
_reflns_number_total 3864
_reflns_threshold_expression >2sigma(I)
_cod_data_source_file c4dt00121d2.cif
_cod_data_source_block e:\120630a\work\mo_120630a_0m
_cod_depositor_comments
;
The following automatic conversions were performed:

'_symmetry_cell_setting' value 'Monoclinic' changed to 'monoclinic'
according to
/usr/data/users/saulius/crontab/automatic-downloads/rss-feeds/RSC/lib/dictionaries/cif_core.dic
dictionary named 'cif_core.dic' version 2.4.2 from 2011-04-26.

Automatic conversion script
Id: cif_fix_values 2281 2013-09-26 08:29:07Z andrius 
;
_cod_original_cell_volume 1969.0(5)
_cod_original_sg_symbol_H-M P2(1)/c
_cod_database_code 7030357

loop_
_symmetry_equiv_pos_as_xyz
'x, y, z'
'-x, y+1/2, -z+1/2'
'-x, -y, -z'
'x, -y-1/2, z-1/2'

loop_
_atom_site_label
_atom_site_type_symbol
_atom_site_fract_x
_atom_site_fract_y
_atom_site_fract_z
_atom_site_U_iso_or_equiv
_atom_site_adp_type
_atom_site_occupancy
_atom_site_symmetry_multiplicity
_atom_site_calc_flag
_atom_site_refinement_flags
C1 C 1.4220(3) 0.12904(16) 0.4189(2) 0.0894(8) Uani 1 1 d .
H1A H 1.3768 0.1242 0.3436 0.134 Uiso 1 1 calc R
H1B H 1.4529 0.0718 0.4479 0.134 Uiso 1 1 calc R
H1C H 1.4994 0.1680 0.4328 0.134 Uiso 1 1 calc R
C2 C 1.27469(16) 0.24566(11) 0.43684(13) 0.0490(4) Uani 1 1 d .
C3 C 1.29644(17) 0.29580(11) 0.35744(14) 0.0519(4) Uani 1 1 d .
H3 H 1.3506 0.2742 0.3194 0.062 Uiso 1 1 calc R
C4 C 1.23701(18) 0.37834(11) 0.33514(13) 0.0510(4) Uani 1 1 d .
H4 H 1.2499 0.4116 0.2806 0.061 Uiso 1 1 calc R
C5 C 1.15854(16) 0.41256(11) 0.39241(12) 0.0459(4) Uani 1 1 d .
C6 C 1.13784(18) 0.36106(12) 0.47188(14) 0.0533(4) Uani 1 1 d .
H6 H 1.0855 0.3830 0.5112 0.064 Uiso 1 1 calc R
C7 C 1.19398(19) 0.27791(12) 0.49308(14) 0.0561(4) Uani 1 1 d .
H7 H 1.1776 0.2434 0.5453 0.067 Uiso 1 1 calc R
C8 C 1.10608(17) 0.50505(11) 0.38000(13) 0.0488(4) Uani 1 1 d .
C9 C 0.9957(2) 0.62866(11) 0.26547(16) 0.0653(5) Uani 1 1 d .
H9A H 0.8982 0.6327 0.2499 0.098 Uiso 1 1 calc R
H9B H 1.0198 0.6530 0.2076 0.098 Uiso 1 1 calc R
H9C H 1.0416 0.6611 0.3292 0.098 Uiso 1 1 calc R
C10 C 0.91007(17) 0.50142(11) 0.10777(13) 0.0493(4) Uani 1 1 d .
H10 H 0.8891 0.5611 0.0968 0.059 Uiso 1 1 calc R
C11 C 0.85278(17) 0.43984(11) 0.02163(12) 0.0474(4) Uani 1 1 d .
C12 C 0.88619(17) 0.34949(11) 0.02843(12) 0.0474(4) Uani 1 1 d .
C13 C 0.82616(19) 0.29232(12) -0.05464(14) 0.0571(5) Uani 1 1 d .
H13 H 0.8503 0.2330 -0.0475 0.069 Uiso 1 1 calc R
C14 C 0.7295(2) 0.32217(14) -0.14940(14) 0.0621(5) Uani 1 1 d .
C15 C 0.6970(2) 0.41283(14) -0.15694(15) 0.0642(5) Uani 1 1 d .
H15 H 0.6341 0.4350 -0.2191 0.077 Uiso 1 1 calc R
C16 C 0.75725(19) 0.46877(13) -0.07363(14) 0.0578(5) Uani 1 1 d .
H16 H 0.7335 0.5282 -0.0809 0.069 Uiso 1 1 calc R
C17 C 0.7231(3) 0.1766(2) -0.2383(2) 0.1084(10) Uani 1 1 d .
H17A H 0.7211 0.1660 -0.3105 0.130 Uiso 1 1 calc R
H17B H 0.8179 0.1737 -0.1919 0.130 Uiso 1 1 calc R
C18 C 0.6423(5) 0.1083(3) -0.2074(3) 0.1530(15) Uani 1 1 d .
H18A H 0.6406 0.1204 -0.1372 0.229 Uiso 1 1 calc R
H18B H 0.6834 0.0516 -0.2081 0.229 Uiso 1 1 calc R
H18C H 0.5501 0.1082 -0.2566 0.229 Uiso 1 1 calc R
C19 C 0.5569(2) 0.2951(2) -0.32578(17) 0.0893(8) Uani 1 1 d .
H19A H 0.4991 0.3365 -0.3045 0.107 Uiso 1 1 calc R
H19B H 0.5006 0.2448 -0.3584 0.107 Uiso 1 1 calc R
C20 C 0.6083(3) 0.3386(3) -0.4066(2) 0.1244(13) Uani 1 1 d .
H20A H 0.6619 0.3895 -0.3755 0.187 Uiso 1 1 calc R
H20B H 0.5316 0.3563 -0.4667 0.187 Uiso 1 1 calc R
H20C H 0.6642 0.2977 -0.4291 0.187 Uiso 1 1 calc R
N1 N 1.03783(15) 0.53615(8) 0.28039(11) 0.0511(4) Uani 1 1 d .
N2 N 0.98915(14) 0.47543(8) 0.19889(10) 0.0464(3) Uani 1 1 d .
N3 N 0.6668(2) 0.26538(15) -0.23131(15) 0.0897(6) Uani 1 1 d .
O1 O 1.32862(14) 0.16334(8) 0.46698(12) 0.0671(4) Uani 1 1 d .
O2 O 1.12583(15) 0.55265(9) 0.45772(10) 0.0669(4) Uani 1 1 d .
O3 O 0.97866(14) 0.31510(8) 0.11729(9) 0.0606(4) Uani 1 1 d .
H3A H 0.9990 0.3524 0.1645 0.091 Uiso 1 1 calc R

loop_
_atom_site_aniso_label
_atom_site_aniso_U_11
_atom_site_aniso_U_22
_atom_site_aniso_U_33
_atom_site_aniso_U_23
_atom_site_aniso_U_13
_atom_site_aniso_U_12
C1 0.0851(16) 0.0627(13) 0.129(2) 0.0060(13) 0.0465(16) 0.0258(12)
C2 0.0400(8) 0.0440(8) 0.0578(10) -0.0021(7) 0.0090(7) -0.0011(6)
C3 0.0476(9) 0.0541(10) 0.0557(10) -0.0042(7) 0.0195(7) 0.0035(7)
C4 0.0529(9) 0.0517(9) 0.0498(9) 0.0020(7) 0.0190(7) 0.0009(7)
C5 0.0419(8) 0.0483(9) 0.0439(8) -0.0042(7) 0.0093(6) -0.0008(7)
C6 0.0525(10) 0.0597(10) 0.0511(9) -0.0003(8) 0.0218(8) 0.0048(8)
C7 0.0554(10) 0.0567(10) 0.0582(10) 0.0086(8) 0.0213(8) -0.0006(8)
C8 0.0488(9) 0.0460(9) 0.0501(9) -0.0074(7) 0.0144(7) -0.0029(7)
C9 0.0811(13) 0.0399(9) 0.0690(12) -0.0039(8) 0.0168(10) 0.0064(8)
C10 0.0554(10) 0.0392(8) 0.0518(9) 0.0039(7) 0.0156(8) 0.0040(7)
C11 0.0500(9) 0.0477(9) 0.0436(8) 0.0029(7) 0.0145(7) -0.0001(7)
C12 0.0493(9) 0.0505(9) 0.0423(8) 0.0009(7) 0.0151(7) 0.0013(7)
C13 0.0614(11) 0.0530(10) 0.0547(10) -0.0094(8) 0.0163(8) -0.0012(8)
C14 0.0569(11) 0.0758(13) 0.0513(10) -0.0122(9) 0.0150(8) -0.0075(9)
C15 0.0591(11) 0.0780(13) 0.0481(10) 0.0058(9) 0.0081(8) -0.0007(10)
C16 0.0607(11) 0.0560(10) 0.0519(10) 0.0077(8) 0.0123(8) 0.0027(8)
C17 0.101(2) 0.124(2) 0.0861(18) -0.0451(17) 0.0118(15) -0.0128(18)
C18 0.169(4) 0.142(3) 0.130(3) -0.004(3) 0.025(3) -0.012(3)
C19 0.0727(14) 0.121(2) 0.0601(13) -0.0200(13) 0.0026(11) -0.0250(14)
C20 0.102(2) 0.193(4) 0.0724(17) -0.0170(19) 0.0217(15) -0.048(2)
N1 0.0596(9) 0.0367(7) 0.0512(8) -0.0059(6) 0.0107(6) 0.0029(6)
N2 0.0518(8) 0.0385(7) 0.0463(7) -0.0026(5) 0.0125(6) 0.0012(6)
N3 0.0860(13) 0.0951(15) 0.0669(11) -0.0296(10) -0.0031(10) -0.0023(11)
O1 0.0645(8) 0.0483(7) 0.0888(10) 0.0092(6) 0.0256(7) 0.0094(6)
O2 0.0828(10) 0.0577(8) 0.0562(7) -0.0160(6) 0.0176(7) 0.0012(6)
O3 0.0748(9) 0.0468(7) 0.0492(7) -0.0025(5) 0.0058(6) 0.0099(6)

loop_
_atom_type_symbol
_atom_type_description
_atom_type_scat_dispersion_real
_atom_type_scat_dispersion_imag
_atom_type_scat_source
C C 0.0033 0.0016 'International Tables Vol C Tables 4.2.6.8 and 6.1.1.4'
H H 0.0000 0.0000 'International Tables Vol C Tables 4.2.6.8 and 6.1.1.4'
N N 0.0061 0.0033 'International Tables Vol C Tables 4.2.6.8 and 6.1.1.4'
O O 0.0106 0.0060 'International Tables Vol C Tables 4.2.6.8 and 6.1.1.4'

loop_
_geom_angle_atom_site_label_1
_geom_angle_atom_site_label_2
_geom_angle_atom_site_label_3
_geom_angle
O1 C1 H1A 109.5
O1 C1 H1B 109.5
H1A C1 H1B 109.5
O1 C1 H1C 109.5
H1A C1 H1C 109.5
H1B C1 H1C 109.5
O1 C2 C3 124.91(16)
O1 C2 C7 114.94(15)
C3 C2 C7 120.15(15)
C2 C3 C4 119.35(16)
C2 C3 H3 120.3
C4 C3 H3 120.3
C3 C4 C5 121.27(16)
C3 C4 H4 119.4
C5 C4 H4 119.4
C4 C5 C6 118.47(15)
C4 C5 C8 123.19(15)
C6 C5 C8 118.08(14)
C7 C6 C5 120.71(16)
C7 C6 H6 119.6
C5 C6 H6 119.6
C6 C7 C2 120.03(16)
C6 C7 H7 120.0
C2 C7 H7 120.0
O2 C8 N1 120.59(15)
O2 C8 C5 120.49(15)
N1 C8 C5 118.91(13)
N1 C9 H9A 109.5
N1 C9 H9B 109.5
H9A C9 H9B 109.5
N1 C9 H9C 109.5
H9A C9 H9C 109.5
H9B C9 H9C 109.5
N2 C10 C11 121.33(15)
N2 C10 H10 119.3
C11 C10 H10 119.3
C16 C11 C12 116.62(15)
C16 C11 C10 120.02(16)
C12 C11 C10 123.34(15)
O3 C12 C13 117.34(15)
O3 C12 C11 121.11(14)
C13 C12 C11 121.55(16)
C12 C13 C14 121.18(17)
C12 C13 H13 119.4
C14 C13 H13 119.4
N3 C14 C13 121.5(2)
N3 C14 C15 121.06(19)
C13 C14 C15 117.41(17)
C16 C15 C14 120.74(17)
C16 C15 H15 119.6
C14 C15 H15 119.6
C15 C16 C11 122.49(18)
C15 C16 H16 118.8
C11 C16 H16 118.8
C18 C17 N3 110.6(3)
C18 C17 H17A 109.5
N3 C17 H17A 109.5
C18 C17 H17B 109.5
N3 C17 H17B 109.5
H17A C17 H17B 108.1
C17 C18 H18A 109.5
C17 C18 H18B 109.5
H18A C18 H18B 109.5
C17 C18 H18C 109.5
H18A C18 H18C 109.5
H18B C18 H18C 109.5
N3 C19 C20 113.4(2)
N3 C19 H19A 108.9
C20 C19 H19A 108.9
N3 C19 H19B 108.9
C20 C19 H19B 108.9
H19A C19 H19B 107.7
C19 C20 H20A 109.5
C19 C20 H20B 109.5
H20A C20 H20B 109.5
C19 C20 H20C 109.5
H20A C20 H20C 109.5
H20B C20 H20C 109.5
C8 N1 N2 118.08(13)
C8 N1 C9 119.86(14)
N2 N1 C9 121.07(14)
C10 N2 N1 119.46(13)
C14 N3 C19 121.4(2)
C14 N3 C17 121.9(2)
C19 N3 C17 115.8(2)
C2 O1 C1 118.07(16)
C12 O3 H3A 109.5

loop_
_geom_bond_atom_site_label_1
_geom_bond_atom_site_label_2
_geom_bond_distance
C1 O1 1.421(3)
C1 H1A 0.9600
C1 H1B 0.9600
C1 H1C 0.9600
C2 O1 1.371(2)
C2 C3 1.381(2)
C2 C7 1.382(2)
C3 C4 1.381(2)
C3 H3 0.9300
C4 C5 1.385(2)
C4 H4 0.9300
C5 C6 1.389(2)
C5 C8 1.492(2)
C6 C7 1.377(3)
C6 H6 0.9300
C7 H7 0.9300
C8 O2 1.2237(19)
C8 N1 1.366(2)
C9 N1 1.462(2)
C9 H9A 0.9600
C9 H9B 0.9600
C9 H9C 0.9600
C10 N2 1.281(2)
C10 C11 1.446(2)
C10 H10 0.9300
C11 C16 1.396(2)
C11 C12 1.408(2)
C12 O3 1.3558(19)
C12 C13 1.381(2)
C13 C14 1.401(3)
C13 H13 0.9300
C14 N3 1.373(2)
C14 C15 1.410(3)
C15 C16 1.372(3)
C15 H15 0.9300
C16 H16 0.9300
C17 C18 1.472(5)
C17 N3 1.480(4)
C17 H17A 0.9700
C17 H17B 0.9700
C18 H18A 0.9600
C18 H18B 0.9600
C18 H18C 0.9600
C19 N3 1.460(3)
C19 C20 1.502(4)
C19 H19A 0.9700
C19 H19B 0.9700
C20 H20A 0.9600
C20 H20B 0.9600
C20 H20C 0.9600
N1 N2 1.3856(17)
O3 H3A 0.8200

loop_
_geom_hbond_atom_site_label_D
_geom_hbond_atom_site_label_H
_geom_hbond_atom_site_label_A
_geom_hbond_distance_DH
_geom_hbond_distance_HA
_geom_hbond_distance_DA
_geom_hbond_angle_DHA
_geom_hbond_site_symmetry_A
O3 H3A N2 0.82 1.93 2.6501(17) 145.9 .
O3 H3A N2 0.82 1.93 2.6501(17) 145.9 .
C6 H6 O2 0.93 2.55 3.419(2) 156.6 3_766
C9 H9C O3 0.96 2.47 3.198(2) 132.5 2_755

loop_
_geom_torsion_atom_site_label_1
_geom_torsion_atom_site_label_2
_geom_torsion_atom_site_label_3
_geom_torsion_atom_site_label_4
_geom_torsion
O1 C2 C3 C4 -179.48(15)
C7 C2 C3 C4 0.1(3)
C2 C3 C4 C5 1.4(3)
C3 C4 C5 C6 -1.5(2)
C3 C4 C5 C8 172.60(15)
C4 C5 C6 C7 -0.1(3)
C8 C5 C6 C7 -174.43(16)
C5 C6 C7 C2 1.6(3)
O1 C2 C7 C6 178.02(16)
C3 C2 C7 C6 -1.6(3)
C4 C5 C8 O2 -128.30(19)
C6 C5 C8 O2 45.8(2)
C4 C5 C8 N1 50.6(2)
C6 C5 C8 N1 -135.34(17)
N2 C10 C11 C16 174.20(16)
N2 C10 C11 C12 -4.6(3)
C16 C11 C12 O3 179.47(16)
C10 C11 C12 O3 -1.7(3)
C16 C11 C12 C13 -0.7(2)
C10 C11 C12 C13 178.11(16)
O3 C12 C13 C14 179.97(16)
C11 C12 C13 C14 0.1(3)
C12 C13 C14 N3 -178.34(19)
C12 C13 C14 C15 0.6(3)
N3 C14 C15 C16 178.16(19)
C13 C14 C15 C16 -0.8(3)
C14 C15 C16 C11 0.2(3)
C12 C11 C16 C15 0.5(3)
C10 C11 C16 C15 -178.33(17)
O2 C8 N1 N2 -164.66(16)
C5 C8 N1 N2 16.5(2)
O2 C8 N1 C9 4.0(3)
C5 C8 N1 C9 -174.84(16)
C11 C10 N2 N1 -177.67(14)
C8 N1 N2 C10 171.21(15)
C9 N1 N2 C10 2.7(2)
C13 C14 N3 C19 174.1(2)
C15 C14 N3 C19 -4.8(3)
C13 C14 N3 C17 -17.6(4)
C15 C14 N3 C17 163.5(2)
C20 C19 N3 C14 83.0(3)
C20 C19 N3 C17 -86.0(3)
C18 C17 N3 C14 104.1(3)
C18 C17 N3 C19 -87.0(3)
C3 C2 O1 C1 4.9(3)
C7 C2 O1 C1 -174.75(18)
